data_9016987
loop_
_publ_author_name
'Izatulina, A.'
'Gurzhiy, V.'
'Frank-Kamenetskaya O'

_publ_section_title
;
 Weddellite from renal stones: Structure refinement and dependence of
 crystal chemical features on H2O content.
 Note: Sample 14
;
_journal_name_full 'American Mineralogist'
_journal_page_first 2
_journal_page_last 7
_journal_volume 99
_journal_year 2014
_chemical_compound_source 'oxalic renal stones of St. Petersburg citizens aged 24-65 years'
_chemical_formula_sum 'C2 H4.54 Ca O6.27'
_chemical_name_mineral Weddellite
_space_group_IT_number 87
_space_group_name_Hall '-I 4'
_space_group_name_H-M_alt 'I 4/m'
_symmetry_space_group_name_H-M 'I 4/m'
_cell_angle_alpha 90
_cell_angle_beta 90
_cell_angle_gamma 90
_cell_formula_units_Z 8
_cell_length_a 12.363
_cell_length_b 12.363
_cell_length_c 7.3460
_cell_volume 1122.790
_database_code_amcsd 0020084
_exptl_crystal_density_diffrn 1.999
_cod_data_source_file inputs/fixed/downloads/05/05618.cif
_cod_data_source_block 05618
_cod_original_formula_sum 'Ca C2 O6.27 H4.54'
_cod_database_code 9016987

loop_
_space_group_symop_operation_xyz
x,y,z
1/2+x,1/2+y,1/2+z
y,-x,-z
1/2+y,1/2-x,1/2-z
-y,x,z
1/2-y,1/2+x,1/2+z
x,y,-z
1/2+x,1/2+y,1/2-z
-x,-y,z
1/2-x,1/2-y,1/2+z
-y,x,-z
1/2-y,1/2+x,1/2-z
y,-x,z
1/2+y,1/2-x,1/2+z
-x,-y,-z
1/2-x,1/2-y,1/2-z

loop_
_atom_site_aniso_label
_atom_site_aniso_U_11
_atom_site_aniso_U_22
_atom_site_aniso_U_33
_atom_site_aniso_U_12
_atom_site_aniso_U_13
_atom_site_aniso_U_23
Ca1 0.01580 0.01470 0.01100 0.00120 0.00000 0.00000
C1 0.02150 0.01700 0.01160 -0.00060 -0.00080 -0.00010
O1 0.03180 0.01570 0.01240 -0.00310 0.00060 -0.00270
O2 0.07760 0.01470 0.01580 -0.00330 -0.00690 0.00220
OW1 0.05410 0.02390 0.02760 -0.00290 0.00000 0.00000
OW2 0.03250 0.05040 0.03330 0.01340 0.00000 0.00000

loop_
_atom_site_label
_atom_site_fract_x
_atom_site_fract_y
_atom_site_fract_z
_atom_site_occupancy
_atom_site_U_iso_or_equiv
_atom_site_type_symbol
_atom_site_attached_hydrogens
Ca1 0.30064 0.19912 0.50000 1.00000 0.01381 Ca 0
C1 0.25781 -0.05340 0.39430 1.00000 0.01670 C 0
O1 0.25444 -0.14367 0.31724 1.00000 0.02000 O 0
O2 0.26328 0.03689 0.32030 1.00000 0.03610 O 0
OW1 0.35340 0.38540 0.50000 1.00000 0.03520 O 0
OW2 0.48110 0.11690 0.50000 1.00000 0.03870 O 0
Wat3 0.50000 0.50000 0.13100 0.20000 0.11000 O 2
Wat31 0.50000 0.50000 0.22100 0.34000 0.08000 O 2
H1 0.33200 0.41800 0.59500 1.00000 0.08900 H 0
H2 0.50700 0.12900 0.39700 1.00000 0.14000 H 0

loop_
_cod_changelog_entry_id
_cod_changelog_entry_author
_cod_changelog_entry_date
_cod_changelog_entry_text
1
;cod-tools version 3.8.0
Id: cif_guess_AMCSD_atom_types 9581 2023-05-17 12:35:41Z saulius
;
2023-05-23T09:20:39+03:00
;Derived atom types and hydrogen counts
from atom names that follow the AMCSD naming convention
(Wat == water, O-H == hydroxyl).
;

loop_
_cod_related_entry_id
_cod_related_entry_database
_cod_related_entry_code
1 AMCSD 0020084
